data_7058704
loop_
_publ_author_name
'He, Jiangrong'
'Wang, Jun'
'Xu, Qiuxia'
'Wu, Xiren'
'Dutta, Archisman'
'Kumar, Abhinav'
'Muddassir, Mohd.'
'Alowais, Ahmad'
'Abduh, Naaser A. Y.'

_publ_section_title
;
 Syntheses and crystal structures of new dinuclear lanthanide complexes
 based on 3-(4-hydroxyphenyl)propanoic acid: Hirshfeld surface analyses
 and photoluminescence sensing
;
_journal_issue 34
_journal_name_full 'New Journal of Chemistry'
_journal_page_first 13499
_journal_paper_doi 10.1039/C9NJ02213A
_journal_volume 43
_journal_year 2019
_chemical_formula_moiety 'C74 H70 Eu2 N4 O18, 4(H2 O), 2(C10 H7 N2)'
_chemical_formula_sum 'C94 H92 Eu2 N8 O22'
_chemical_formula_weight 1989.67
_space_group_crystal_system monoclinic
_space_group_IT_number 14
_space_group_name_Hall '-P 2ybc'
_space_group_name_H-M_alt 'P 1 21/c 1'
_symmetry_space_group_name_Hall '-P 2ybc'
_symmetry_space_group_name_H-M 'P 1 21/c 1'
_atom_sites_solution_hydrogens mixed
_audit_creation_date 2019-07-25
_audit_creation_method
;
Olex2 1.2
(compiled 2018.05.29 svn.r3508 for OlexSys, GUI svn.r5506)
;
_audit_update_record
;
2019-07-25 deposited with the CCDC.    2019-08-01 downloaded from the CCDC.
;
_cell_angle_alpha 90
_cell_angle_beta 92.0553(7)
_cell_angle_gamma 90
_cell_formula_units_Z 2
_cell_length_a 17.2607(8)
_cell_length_b 12.3502(6)
_cell_length_c 20.2823(9)
_cell_measurement_reflns_used 9890
_cell_measurement_temperature 293(2)
_cell_measurement_theta_max 28.5068
_cell_measurement_theta_min 2.2821
_cell_volume 4320.9(3)
_computing_cell_refinement APEX
_computing_data_collection APEX
_computing_data_reduction APEX
_computing_molecular_graphics 'Olex2 (Dolomanov et al., 2009)'
_computing_publication_material 'Olex2 (Dolomanov et al., 2009)'
_computing_structure_refinement 'ShelXL (Sheldrick, 2015)'
_computing_structure_solution 'SHELXS-2014/7 (Sheldrick, 2014)'
_diffrn_ambient_temperature 293(2)
_diffrn_measured_fraction_theta_full 0.999
_diffrn_measured_fraction_theta_max 0.976
_diffrn_measurement_device_type Bruker
_diffrn_radiation_type MoK\a
_diffrn_radiation_wavelength 0.71073
_diffrn_reflns_av_R_equivalents 0.0301
_diffrn_reflns_av_unetI/netI 0.0383
_diffrn_reflns_Laue_measured_fraction_full 0.999
_diffrn_reflns_Laue_measured_fraction_max 0.976
_diffrn_reflns_limit_h_max 23
_diffrn_reflns_limit_h_min -22
_diffrn_reflns_limit_k_max 16
_diffrn_reflns_limit_k_min -8
_diffrn_reflns_limit_l_max 26
_diffrn_reflns_limit_l_min -25
_diffrn_reflns_number 27287
_diffrn_reflns_point_group_measured_fraction_full 0.999
_diffrn_reflns_point_group_measured_fraction_max 0.976
_diffrn_reflns_theta_full 25.242
_diffrn_reflns_theta_max 28.557
_diffrn_reflns_theta_min 2.009
_exptl_absorpt_coefficient_mu 1.519
_exptl_absorpt_correction_T_max 0.7457
_exptl_absorpt_correction_T_min 0.5207
_exptl_absorpt_correction_type multi-scan
_exptl_absorpt_process_details 'SADABS 2014/5'
_exptl_crystal_colour colorless
_exptl_crystal_density_diffrn 1.529
_exptl_crystal_description prism
_exptl_crystal_F_000 2028
_exptl_crystal_size_max 0.25
_exptl_crystal_size_mid 0.24
_exptl_crystal_size_min 0.19
_refine_diff_density_max 0.843
_refine_diff_density_min -1.148
_refine_diff_density_rms 0.077
_refine_ls_extinction_method none
_refine_ls_goodness_of_fit_ref 1.022
_refine_ls_hydrogen_treatment constr
_refine_ls_matrix_type full
_refine_ls_number_parameters 574
_refine_ls_number_reflns 10746
_refine_ls_number_restraints 0
_refine_ls_restrained_S_all 1.022
_refine_ls_R_factor_all 0.0415
_refine_ls_R_factor_gt 0.0292
_refine_ls_shift/su_max 0.002
_refine_ls_shift/su_mean 0.000
_refine_ls_structure_factor_coef Fsqd
_refine_ls_weighting_details 'w=1/[\s^2^(Fo^2^)+(0.0300P)^2^+2.2217P] where P=(Fo^2^+2Fc^2^)/3'
_refine_ls_weighting_scheme calc
_refine_ls_wR_factor_gt 0.0672
_refine_ls_wR_factor_ref 0.0734
_reflns_Friedel_coverage 0.000
_reflns_number_gt 8675
_reflns_number_total 10746
_reflns_threshold_expression 'I > 2\s(I)'
_cod_data_source_file c9nj02213a2.cif
_cod_data_source_block eu
_cod_depositor_comments 'Adding full bibliography for 7058704--7058713.cif.'
_cod_database_code 7058704
_shelx_shelxl_version_number 2016/4
_shelx_space_group_comment
;
The symmetry employed for this shelxl refinement is uniquely defined
by the following loop, which should always be used as a source of
symmetry information in preference to the above space-group names.
They are only intended as comments.
;
_shelx_estimated_absorpt_t_max 0.761
_shelx_estimated_absorpt_t_min 0.703
_olex2_refinement_description
;
1. Fixed Uiso
 At 1.2 times of:
  All C(H) groups, All C(H,H) groups
 At 1.5 times of:
  All O(H) groups, All O(H,H) groups
2.a Riding coordinates:
 O1W(H1WA,H1WB)
2.b Free rotating group:
 O2W(H2WA,H2WB)
2.c Secondary CH2 refined with riding coordinates:
 C2(H2A,H2B), C3(H3A,H3B), C11(H11A,H11B), C12(H12A,H12B), C20(H20A,H20B),
 C21(H21A,H21B)
2.d Aromatic/amide H refined with riding coordinates:
 C38(H38), C39(H39), C40(H40), C41(H41), C44(H44), C46(H46), C47(H47), C5(H5),
 C6(H6A), C8(H8), C9(H9A), C14(H14), C15(H15), C17(H17), C18(H18), C23(H23),
 C24(H24), C26(H26), C27(H27), C28(H28), C29(H29), C30(H30), C31(H31), C34(H34),
  C35(H35), C36(H36), C37(H37)
2.e Idealised tetrahedral OH refined as rotating group:
 O3(H3), O6(H6), O9(H9)
;
_olex2_submission_special_instructions 'No special instructions were received'

loop_
_space_group_symop_operation_xyz
'x, y, z'
'-x, y+1/2, -z+1/2'
'-x, -y, -z'
'x, -y-1/2, z-1/2'

loop_
_atom_site_label
_atom_site_type_symbol
_atom_site_fract_x
_atom_site_fract_y
_atom_site_fract_z
_atom_site_U_iso_or_equiv
_atom_site_adp_type
_atom_site_occupancy
_atom_site_site_symmetry_order
_atom_site_calc_flag
_atom_site_refinement_flags_posn
Eu1 Eu 0.45654(2) 0.36705(2) 0.53819(2) 0.02643(4) Uani 1 1 d .
O1 O 0.52589(12) 0.26898(15) 0.45251(11) 0.0515(5) Uani 1 1 d .
O2 O 0.53510(10) 0.44352(13) 0.44388(9) 0.0337(4) Uani 1 1 d .
O3 O 0.91734(18) 0.3548(3) 0.20532(16) 0.0896(10) Uani 1 1 d .
H3 H 0.901585 0.332265 0.168124 0.134 Uiso 1 1 calc GR
O4 O 0.58389(9) 0.39619(14) 0.57580(10) 0.0377(4) Uani 1 1 d .
O5 O 0.63057(10) 0.55130(14) 0.53845(9) 0.0385(4) Uani 1 1 d .
O6 O 1.07380(11) 0.3515(2) 0.66546(12) 0.0598(6) Uani 1 1 d .
H6 H 1.105038 0.353702 0.634668 0.090 Uiso 1 1 calc GR
O7 O 0.44293(10) 0.38357(15) 0.65948(10) 0.0398(4) Uani 1 1 d .
O8 O 0.33690(10) 0.36064(15) 0.60100(10) 0.0415(5) Uani 1 1 d .
O9 O 0.43343(14) -0.11332(17) 0.75054(12) 0.0591(6) Uani 1 1 d .
H9 H 0.474292 -0.106906 0.773984 0.089 Uiso 1 1 calc GR
O1W O 0.8583(2) 0.3006(2) 0.08081(17) 0.1073(11) Uani 1 1 d .
H1WA H 0.867846 0.347849 0.052424 0.161 Uiso 1 1 d R
H1WB H 0.810256 0.292319 0.083464 0.161 Uiso 1 1 d R
O2W O 1.17681(13) 0.3501(2) 0.56798(14) 0.0702(7) Uani 1 1 d .
H2WA H 1.165846 0.291838 0.547401 0.105 Uiso 1 1 d G
H2WB H 1.225225 0.345739 0.576822 0.105 Uiso 1 1 d G
N1 N 0.48976(13) 0.18120(17) 0.58956(11) 0.0381(5) Uani 1 1 d .
N2 N 0.37685(12) 0.20058(18) 0.49722(12) 0.0378(5) Uani 1 1 d .
N3 N 0.88214(18) 0.4474(3) -0.01903(17) 0.0703(8) Uani 1 1 d .
C38 C 0.8700(2) 0.3931(4) -0.0758(2) 0.0797(12) Uani 1 1 d .
H38 H 0.854311 0.321161 -0.073459 0.096 Uiso 1 1 calc R
C39 C 0.8790(2) 0.4362(4) -0.1356(2) 0.0832(13) Uani 1 1 d .
H39 H 0.868371 0.395665 -0.173533 0.100 Uiso 1 1 calc R
C40 C 0.9041(3) 0.5410(4) -0.1400(2) 0.0850(13) Uani 1 1 d .
H40 H 0.912783 0.572025 -0.180853 0.102 Uiso 1 1 calc R
C41 C 0.9162(2) 0.5994(4) -0.0831(2) 0.0740(11) Uani 1 1 d .
H41 H 0.932917 0.670950 -0.084744 0.089 Uiso 1 1 calc R
C42 C 0.90341(18) 0.5508(3) -0.0235(2) 0.0583(9) Uani 1 1 d .
C44 C 0.91476(19) 0.5605(3) 0.0994(2) 0.0645(10) Uani 1 1 d .
H44 H 0.910682 0.485516 0.101551 0.077 Uiso 1 1 calc R
C43 C 0.91380(19) 0.6100(3) 0.0396(2) 0.0584(9) Uani 1 1 d .
N4 N 0.9190(3) 0.7161(3) 0.03482(19) 0.0943(12) Uani 1 1 d .
C45 C 0.9284(3) 0.7731(4) 0.0911(3) 0.1037(16) Uani 1 1 d .
C46 C 0.9294(3) 0.7276(4) 0.1525(3) 0.0863(13) Uani 1 1 d .
H46 H 0.935166 0.770154 0.190162 0.104 Uiso 1 1 calc R
C47 C 0.9217(2) 0.6195(4) 0.1568(2) 0.0738(12) Uani 1 1 d .
H47 H 0.921003 0.585416 0.197671 0.089 Uiso 1 1 calc R
C1 C 0.55215(15) 0.3497(2) 0.42464(14) 0.0361(6) Uani 1 1 d .
C2 C 0.60552(17) 0.3372(3) 0.36907(16) 0.0470(7) Uani 1 1 d .
H2A H 0.591243 0.273229 0.343701 0.056 Uiso 1 1 calc R
H2B H 0.600597 0.399525 0.340110 0.056 Uiso 1 1 calc R
C3 C 0.68668(18) 0.3273(4) 0.39389(18) 0.0678(10) Uani 1 1 d .
H3A H 0.692233 0.259446 0.417639 0.081 Uiso 1 1 calc R
H3B H 0.697270 0.385326 0.425189 0.081 Uiso 1 1 calc R
C4 C 0.74665(18) 0.3312(3) 0.34207(16) 0.0513(8) Uani 1 1 d .
C5 C 0.8167(2) 0.3788(3) 0.3561(2) 0.0633(9) Uani 1 1 d .
H5 H 0.826349 0.408011 0.397895 0.076 Uiso 1 1 calc R
C6 C 0.8729(2) 0.3848(3) 0.3105(2) 0.0672(10) Uani 1 1 d .
H6A H 0.920498 0.416317 0.321844 0.081 Uiso 1 1 calc R
C7 C 0.8596(2) 0.3450(3) 0.2489(2) 0.0609(9) Uani 1 1 d .
C8 C 0.7898(2) 0.2971(3) 0.23304(18) 0.0612(9) Uani 1 1 d .
H8 H 0.780046 0.269518 0.190893 0.073 Uiso 1 1 calc R
C9 C 0.73433(18) 0.2901(3) 0.27980(17) 0.0553(8) Uani 1 1 d .
H9A H 0.687305 0.256695 0.268925 0.066 Uiso 1 1 calc R
C10 C 0.63737(13) 0.4625(2) 0.56767(13) 0.0327(5) Uani 1 1 d .
C11 C 0.71607(15) 0.4301(2) 0.59464(17) 0.0472(7) Uani 1 1 d .
H11A H 0.712278 0.415519 0.641402 0.057 Uiso 1 1 calc R
H11B H 0.730721 0.363026 0.573590 0.057 Uiso 1 1 calc R
C12 C 0.77871(16) 0.5098(3) 0.5861(2) 0.0609(10) Uani 1 1 d .
H12A H 0.768328 0.573498 0.612307 0.073 Uiso 1 1 calc R
H12B H 0.778831 0.531752 0.540196 0.073 Uiso 1 1 calc R
C13 C 0.85750(15) 0.4662(2) 0.60609(16) 0.0470(7) Uani 1 1 d .
C14 C 0.91170(17) 0.4439(3) 0.56024(17) 0.0556(8) Uani 1 1 d .
H14 H 0.899013 0.454867 0.515794 0.067 Uiso 1 1 calc R
C15 C 0.98497(17) 0.4054(3) 0.57826(16) 0.0520(8) Uani 1 1 d .
H15 H 1.020867 0.390935 0.546289 0.062 Uiso 1 1 calc R
C16 C 1.00376(15) 0.3889(2) 0.64350(15) 0.0432(7) Uani 1 1 d .
C17 C 0.95001(16) 0.4107(3) 0.68938(16) 0.0548(8) Uani 1 1 d .
H17 H 0.962365 0.399395 0.733855 0.066 Uiso 1 1 calc R
C18 C 0.87792(16) 0.4490(3) 0.67065(17) 0.0540(8) Uani 1 1 d .
H18 H 0.842262 0.463605 0.702785 0.065 Uiso 1 1 calc R
C19 C 0.37061(15) 0.37425(18) 0.65603(14) 0.0329(5) Uani 1 1 d .
C20 C 0.32438(18) 0.3820(2) 0.71687(15) 0.0464(7) Uani 1 1 d .
H20A H 0.292111 0.446249 0.713865 0.056 Uiso 1 1 calc R
H20B H 0.359681 0.390545 0.754804 0.056 Uiso 1 1 calc R
C21 C 0.27301(16) 0.2842(3) 0.72791(16) 0.0495(7) Uani 1 1 d .
H21A H 0.244442 0.295869 0.767618 0.059 Uiso 1 1 calc R
H21B H 0.235595 0.278454 0.691246 0.059 Uiso 1 1 calc R
C22 C 0.31626(16) 0.1796(2) 0.73448(15) 0.0430(7) Uani 1 1 d .
C23 C 0.37477(18) 0.1641(3) 0.78206(16) 0.0512(8) Uani 1 1 d .
H23 H 0.387853 0.220645 0.810657 0.061 Uiso 1 1 calc R
C24 C 0.41395(18) 0.0678(3) 0.78816(16) 0.0493(7) Uani 1 1 d .
H24 H 0.453136 0.060120 0.820503 0.059 Uiso 1 1 calc R
C25 C 0.39591(17) -0.0165(2) 0.74725(15) 0.0451(7) Uani 1 1 d .
C26 C 0.3379(2) -0.0039(3) 0.70002(17) 0.0584(9) Uani 1 1 d .
H26 H 0.324434 -0.060974 0.671977 0.070 Uiso 1 1 calc R
C27 C 0.29947(18) 0.0935(3) 0.69418(17) 0.0554(8) Uani 1 1 d .
H27 H 0.260595 0.100927 0.661548 0.066 Uiso 1 1 calc R
C28 C 0.54736(18) 0.1736(2) 0.63444(15) 0.0477(7) Uani 1 1 d .
H28 H 0.570980 0.237114 0.649482 0.057 Uiso 1 1 calc R
C29 C 0.5737(2) 0.0774(2) 0.65968(16) 0.0542(8) Uani 1 1 d .
H29 H 0.613680 0.075450 0.691639 0.065 Uiso 1 1 calc R
C30 C 0.5399(2) -0.0157(2) 0.63684(17) 0.0564(8) Uani 1 1 d .
H30 H 0.557665 -0.082556 0.652142 0.068 Uiso 1 1 calc R
C31 C 0.48006(19) -0.0101(2) 0.59148(16) 0.0488(7) Uani 1 1 d .
H31 H 0.455985 -0.072959 0.576002 0.059 Uiso 1 1 calc R
C32 C 0.45555(15) 0.0893(2) 0.56880(14) 0.0365(6) Uani 1 1 d .
C33 C 0.39081(15) 0.1008(2) 0.52026(14) 0.0385(6) Uani 1 1 d .
C34 C 0.34653(19) 0.0130(3) 0.49893(18) 0.0579(9) Uani 1 1 d .
H34 H 0.355839 -0.055393 0.516645 0.069 Uiso 1 1 calc R
C35 C 0.2893(2) 0.0278(3) 0.45185(19) 0.0651(10) Uani 1 1 d .
H35 H 0.259428 -0.030343 0.436749 0.078 Uiso 1 1 calc R
C36 C 0.27657(18) 0.1288(3) 0.42723(19) 0.0594(9) Uani 1 1 d .
H36 H 0.238503 0.140641 0.394403 0.071 Uiso 1 1 calc R
C37 C 0.32038(16) 0.2125(2) 0.45139(16) 0.0482(7) Uani 1 1 d .
H37 H 0.310329 0.281615 0.434999 0.058 Uiso 1 1 calc R

loop_
_atom_site_aniso_label
_atom_site_aniso_U_11
_atom_site_aniso_U_22
_atom_site_aniso_U_33
_atom_site_aniso_U_23
_atom_site_aniso_U_13
_atom_site_aniso_U_12
Eu1 0.01969(6) 0.02322(6) 0.03622(8) 0.00329(5) -0.00110(5) -0.00089(4)
O1 0.0636(13) 0.0259(10) 0.0667(14) -0.0030(9) 0.0263(11) -0.0040(9)
O2 0.0340(9) 0.0257(9) 0.0414(11) -0.0009(7) 0.0008(8) 0.0019(7)
O3 0.086(2) 0.089(2) 0.097(2) 0.0002(17) 0.0533(18) -0.0179(16)
O4 0.0240(8) 0.0358(9) 0.0527(12) 0.0110(8) -0.0052(8) -0.0035(7)
O5 0.0273(9) 0.0357(10) 0.0515(12) 0.0121(8) -0.0107(8) -0.0046(7)
O6 0.0273(10) 0.0882(17) 0.0632(15) 0.0039(13) -0.0068(10) 0.0146(10)
O7 0.0311(9) 0.0434(11) 0.0444(11) 0.0029(8) -0.0046(8) -0.0036(8)
O8 0.0270(9) 0.0588(13) 0.0389(11) 0.0007(9) 0.0016(8) -0.0049(8)
O9 0.0625(15) 0.0482(13) 0.0649(16) 0.0004(11) -0.0204(12) 0.0008(11)
O1W 0.134(3) 0.078(2) 0.113(3) 0.0120(19) 0.044(2) -0.005(2)
O2W 0.0364(12) 0.103(2) 0.0710(18) -0.0155(15) 0.0017(12) -0.0033(12)
N1 0.0442(13) 0.0269(11) 0.0430(14) 0.0037(9) -0.0022(10) 0.0001(9)
N2 0.0303(11) 0.0360(12) 0.0473(14) 0.0006(10) 0.0013(10) -0.0042(9)
N3 0.0649(19) 0.071(2) 0.076(2) -0.0076(17) 0.0143(16) -0.0027(16)
C38 0.070(3) 0.084(3) 0.086(3) -0.024(2) 0.013(2) -0.009(2)
C39 0.061(2) 0.113(4) 0.075(3) -0.018(3) 0.002(2) 0.006(2)
C40 0.074(3) 0.113(4) 0.069(3) 0.003(3) 0.006(2) 0.023(3)
C41 0.069(2) 0.073(3) 0.081(3) 0.011(2) 0.009(2) 0.018(2)
C42 0.0430(17) 0.054(2) 0.078(3) -0.0055(18) 0.0075(16) 0.0078(15)
C44 0.0516(19) 0.058(2) 0.083(3) 0.0007(19) -0.0216(18) 0.0023(16)
C43 0.0448(18) 0.053(2) 0.078(3) 0.0033(18) 0.0054(17) 0.0089(15)
N4 0.142(4) 0.053(2) 0.090(3) -0.0023(18) 0.029(2) 0.009(2)
C45 0.149(5) 0.064(3) 0.099(4) -0.009(3) 0.023(3) 0.011(3)
C46 0.084(3) 0.080(3) 0.094(4) -0.025(3) -0.010(3) 0.018(2)
C47 0.057(2) 0.086(3) 0.077(3) 0.001(2) -0.026(2) 0.009(2)
C1 0.0327(13) 0.0321(14) 0.0436(16) -0.0023(11) 0.0031(11) 0.0026(10)
C2 0.0493(17) 0.0429(16) 0.0498(18) 0.0053(13) 0.0155(14) 0.0128(13)
C3 0.0414(17) 0.111(3) 0.052(2) 0.011(2) 0.0086(15) 0.0158(19)
C4 0.0427(16) 0.0615(19) 0.050(2) 0.0029(15) 0.0089(14) 0.0113(15)
C5 0.0516(19) 0.077(3) 0.062(2) -0.0146(18) 0.0041(17) 0.0038(17)
C6 0.055(2) 0.065(2) 0.083(3) -0.008(2) 0.0155(19) -0.0128(17)
C7 0.060(2) 0.052(2) 0.073(3) 0.0034(17) 0.0301(19) -0.0012(16)
C8 0.066(2) 0.063(2) 0.056(2) -0.0080(17) 0.0190(17) -0.0035(18)
C9 0.0455(17) 0.059(2) 0.062(2) 0.0008(16) 0.0096(15) -0.0028(15)
C10 0.0234(11) 0.0344(13) 0.0397(15) 0.0050(11) -0.0050(10) 0.0006(10)
C11 0.0242(12) 0.0514(17) 0.065(2) 0.0184(15) -0.0094(12) 0.0003(12)
C12 0.0257(14) 0.060(2) 0.096(3) 0.0249(19) -0.0114(15) 0.0001(13)
C13 0.0225(13) 0.0536(18) 0.065(2) 0.0145(15) -0.0056(13) -0.0026(12)
C14 0.0394(16) 0.074(2) 0.053(2) 0.0155(16) -0.0075(14) -0.0044(15)
C15 0.0322(14) 0.072(2) 0.052(2) 0.0041(16) 0.0035(13) 0.0047(14)
C16 0.0236(12) 0.0527(17) 0.0528(18) 0.0002(13) -0.0043(12) 0.0037(11)
C17 0.0347(15) 0.086(2) 0.0429(18) -0.0008(16) -0.0056(13) 0.0097(16)
C18 0.0265(14) 0.074(2) 0.061(2) -0.0005(17) 0.0037(13) 0.0059(14)
C19 0.0338(13) 0.0231(12) 0.0421(15) 0.0044(10) 0.0043(11) -0.0008(10)
C20 0.0485(17) 0.0490(18) 0.0422(17) -0.0025(13) 0.0081(13) 0.0064(13)
C21 0.0389(15) 0.063(2) 0.0475(18) 0.0136(15) 0.0139(13) 0.0043(14)
C22 0.0333(14) 0.0524(17) 0.0435(17) 0.0130(13) 0.0065(12) -0.0058(12)
C23 0.0543(18) 0.0511(18) 0.0474(19) -0.0010(14) -0.0084(15) -0.0057(15)
C24 0.0476(17) 0.0529(18) 0.0462(18) 0.0061(14) -0.0143(14) -0.0075(14)
C25 0.0436(16) 0.0470(17) 0.0445(17) 0.0070(13) -0.0034(13) -0.0042(13)
C26 0.062(2) 0.055(2) 0.057(2) -0.0054(16) -0.0215(16) -0.0052(16)
C27 0.0437(16) 0.064(2) 0.057(2) 0.0076(17) -0.0194(15) -0.0049(15)
C28 0.0543(18) 0.0374(15) 0.0505(19) 0.0042(13) -0.0122(14) 0.0022(13)
C29 0.064(2) 0.0442(18) 0.053(2) 0.0107(14) -0.0100(16) 0.0109(15)
C30 0.068(2) 0.0351(16) 0.067(2) 0.0136(15) 0.0036(18) 0.0112(15)
C31 0.0593(19) 0.0269(14) 0.061(2) 0.0034(13) 0.0071(16) -0.0023(13)
C32 0.0408(14) 0.0275(13) 0.0418(15) 0.0020(11) 0.0101(12) -0.0027(11)
C33 0.0364(14) 0.0323(13) 0.0474(17) -0.0025(12) 0.0084(12) -0.0089(11)
C34 0.058(2) 0.0404(17) 0.075(2) 0.0030(16) 0.0013(18) -0.0200(15)
C35 0.053(2) 0.058(2) 0.084(3) -0.0115(19) -0.0005(18) -0.0291(17)
C36 0.0374(16) 0.067(2) 0.073(2) -0.0044(18) -0.0096(16) -0.0143(15)
C37 0.0331(14) 0.0448(16) 0.066(2) 0.0005(14) -0.0072(14) -0.0061(12)

loop_
_atom_type_symbol
_atom_type_description
_atom_type_scat_dispersion_real
_atom_type_scat_dispersion_imag
_atom_type_scat_source
C C 0.0033 0.0016 'International Tables Vol C Tables 4.2.6.8 and 6.1.1.4'
H H 0.0000 0.0000 'International Tables Vol C Tables 4.2.6.8 and 6.1.1.4'
Eu Eu -0.1578 3.6682 'International Tables Vol C Tables 4.2.6.8 and 6.1.1.4'
N N 0.0061 0.0033 'International Tables Vol C Tables 4.2.6.8 and 6.1.1.4'
O O 0.0106 0.0060 'International Tables Vol C Tables 4.2.6.8 and 6.1.1.4'

loop_
_geom_angle_atom_site_label_1
_geom_angle_atom_site_label_2
_geom_angle_atom_site_label_3
_geom_angle
_geom_angle_site_symmetry_1
_geom_angle_site_symmetry_3
O1 Eu1 Eu1 86.05(4) . 3_666
O1 Eu1 O2 51.07(6) . .
O1 Eu1 O7 143.44(7) . .
O1 Eu1 O8 141.78(6) . .
O1 Eu1 N1 74.96(7) . .
O1 Eu1 N2 69.50(7) . .
O1 Eu1 C1 25.20(6) . .
O1 Eu1 C19 152.22(6) . .
O2 Eu1 Eu1 35.19(4) . 3_666
O2 Eu1 Eu1 38.56(4) 3_666 3_666
O2 Eu1 O1 124.39(6) 3_666 .
O2 Eu1 O2 73.75(6) 3_666 .
O2 Eu1 O7 76.99(6) 3_666 .
O2 Eu1 O8 90.00(6) 3_666 .
O2 Eu1 N1 143.65(7) 3_666 .
O2 Eu1 N1 120.91(6) . .
O2 Eu1 N2 109.97(6) . .
O2 Eu1 N2 149.30(6) 3_666 .
O2 Eu1 C1 25.88(6) . .
O2 Eu1 C1 99.34(7) 3_666 .
O2 Eu1 C19 156.37(6) . .
O2 Eu1 C19 82.62(6) 3_666 .
O4 Eu1 Eu1 68.45(4) . 3_666
O4 Eu1 O1 80.22(7) . .
O4 Eu1 O2 75.27(6) . 3_666
O4 Eu1 O2 70.69(6) . .
O4 Eu1 O5 136.40(6) . 3_666
O4 Eu1 O7 77.58(6) . .
O4 Eu1 O8 129.33(7) . .
O4 Eu1 N1 79.13(7) . .
O4 Eu1 N2 135.31(7) . .
O4 Eu1 C1 73.33(7) . .
O4 Eu1 C19 103.49(7) . .
O5 Eu1 Eu1 68.10(4) 3_666 3_666
O5 Eu1 O1 93.44(7) 3_666 .
O5 Eu1 O2 72.04(6) 3_666 .
O5 Eu1 O2 73.27(6) 3_666 3_666
O5 Eu1 O7 122.54(6) 3_666 .
O5 Eu1 O8 80.08(6) 3_666 .
O5 Eu1 N1 141.01(7) 3_666 .
O5 Eu1 N2 78.98(6) 3_666 .
O5 Eu1 C1 82.82(7) 3_666 .
O5 Eu1 C19 101.58(7) 3_666 .
O7 Eu1 Eu1 111.73(4) . 3_666
O7 Eu1 O2 141.13(6) . .
O7 Eu1 N1 72.59(7) . .
O7 Eu1 N2 108.30(7) . .
O7 Eu1 C1 150.60(7) . .
O7 Eu1 C19 25.93(7) . .
O8 Eu1 Eu1 124.48(4) . 3_666
O8 Eu1 O2 150.71(6) . .
O8 Eu1 O7 51.79(6) . .
O8 Eu1 N1 86.61(7) . .
O8 Eu1 N2 72.29(7) . .
O8 Eu1 C1 157.26(7) . .
O8 Eu1 C19 25.86(7) . .
N1 Eu1 Eu1 144.78(5) . 3_666
N1 Eu1 N2 62.05(7) . .
N1 Eu1 C1 97.52(7) . .
N1 Eu1 C19 78.71(7) . .
N2 Eu1 Eu1 137.55(5) . 3_666
N2 Eu1 C1 89.84(7) . .
N2 Eu1 C19 90.43(7) . .
C1 Eu1 Eu1 60.87(5) . 3_666
C19 Eu1 Eu1 121.18(5) . 3_666
C19 Eu1 C1 175.56(7) . .
C1 O1 Eu1 96.97(16) . .
Eu1 O2 Eu1 106.25(6) 3_666 .
C1 O2 Eu1 160.15(17) . 3_666
C1 O2 Eu1 91.59(15) . .
C10 O4 Eu1 138.70(16) . .
C10 O5 Eu1 137.46(15) . 3_666
C19 O7 Eu1 93.81(16) . .
C19 O8 Eu1 94.89(15) . .
C28 N1 Eu1 119.37(18) . .
C28 N1 C32 117.8(2) . .
C32 N1 Eu1 122.54(18) . .
C33 N2 Eu1 122.14(17) . .
C37 N2 Eu1 120.18(18) . .
C37 N2 C33 117.7(2) . .
C42 N3 C38 117.1(4) . .
C39 C38 N3 124.0(4) . .
C38 C39 C40 118.8(4) . .
C39 C40 C41 118.8(5) . .
C40 C41 C42 119.0(4) . .
N3 C42 C41 122.2(4) . .
N3 C42 C43 116.1(4) . .
C41 C42 C43 121.8(4) . .
C43 C44 C47 121.0(4) . .
C44 C43 C42 123.2(3) . .
N4 C43 C42 115.7(4) . .
N4 C43 C44 121.0(4) . .
C43 N4 C45 117.6(4) . .
N4 C45 C46 123.8(4) . .
C47 C46 C45 118.0(4) . .
C46 C47 C44 118.4(4) . .
O1 C1 Eu1 57.82(14) . .
O1 C1 O2 120.3(3) . .
O1 C1 C2 120.6(2) . .
O2 C1 Eu1 62.53(14) . .
O2 C1 C2 119.1(2) . .
C2 C1 Eu1 176.1(2) . .
C3 C2 C1 110.8(3) . .
C2 C3 C4 115.3(3) . .
C5 C4 C3 119.6(3) . .
C5 C4 C9 117.3(3) . .
C9 C4 C3 123.0(3) . .
C4 C5 C6 121.8(4) . .
C7 C6 C5 120.2(4) . .
O3 C7 C8 122.9(4) . .
C6 C7 O3 117.6(4) . .
C6 C7 C8 119.5(3) . .
C7 C8 C9 119.6(3) . .
C4 C9 C8 121.6(3) . .
O4 C10 O5 125.5(2) . .
O4 C10 C11 116.2(2) . .
O5 C10 C11 118.4(2) . .
C12 C11 C10 115.9(2) . .
C11 C12 C13 112.9(3) . .
C14 C13 C12 121.4(3) . .
C18 C13 C12 121.0(3) . .
C18 C13 C14 117.5(3) . .
C13 C14 C15 121.9(3) . .
C16 C15 C14 119.2(3) . .
O6 C16 C15 123.2(3) . .
O6 C16 C17 117.6(3) . .
C17 C16 C15 119.2(3) . .
C16 C17 C18 120.8(3) . .
C13 C18 C17 121.4(3) . .
O7 C19 Eu1 60.26(14) . .
O7 C19 C20 120.5(3) . .
O8 C19 Eu1 59.25(14) . .
O8 C19 O7 119.5(2) . .
O8 C19 C20 120.0(2) . .
C20 C19 Eu1 177.84(18) . .
C19 C20 C21 113.7(2) . .
C22 C21 C20 114.1(2) . .
C23 C22 C21 122.0(3) . .
C27 C22 C21 121.7(3) . .
C27 C22 C23 116.3(3) . .
C24 C23 C22 121.8(3) . .
C25 C24 C23 120.5(3) . .
O9 C25 C24 123.0(3) . .
O9 C25 C26 118.0(3) . .
C24 C25 C26 119.0(3) . .
C25 C26 C27 119.8(3) . .
C22 C27 C26 122.5(3) . .
N1 C28 C29 123.3(3) . .
C30 C29 C28 118.3(3) . .
C31 C30 C29 119.5(3) . .
C30 C31 C32 119.3(3) . .
N1 C32 C31 121.7(3) . .
N1 C32 C33 116.4(2) . .
C31 C32 C33 121.9(3) . .
N2 C33 C32 116.5(2) . .
N2 C33 C34 121.4(3) . .
C34 C33 C32 122.1(3) . .
C35 C34 C33 119.5(3) . .
C36 C35 C34 119.0(3) . .
C35 C36 C37 118.9(3) . .
N2 C37 C36 123.4(3) . .

loop_
_geom_bond_atom_site_label_1
_geom_bond_atom_site_label_2
_geom_bond_distance
_geom_bond_site_symmetry_2
Eu1 Eu1 3.9498(3) 3_666
Eu1 O1 2.4634(19) .
Eu1 O2 2.3711(17) 3_666
Eu1 O2 2.5642(18) .
Eu1 O4 2.3287(16) .
Eu1 O5 2.3507(17) 3_666
Eu1 O7 2.488(2) .
Eu1 O8 2.4663(18) .
Eu1 N1 2.577(2) .
Eu1 N2 2.594(2) .
Eu1 C1 2.889(3) .
Eu1 C19 2.859(3) .
O1 C1 1.239(3) .
O2 Eu1 2.3711(17) 3_666
O2 C1 1.261(3) .
O3 C7 1.361(4) .
O4 C10 1.250(3) .
O5 Eu1 2.3508(17) 3_666
O5 C10 1.250(3) .
O6 C16 1.355(3) .
O7 C19 1.253(3) .
O8 C19 1.251(3) .
O9 C25 1.361(4) .
N1 C28 1.327(3) .
N1 C32 1.340(3) .
N2 C33 1.337(3) .
N2 C37 1.331(3) .
N3 C38 1.343(5) .
N3 C42 1.333(4) .
C38 C39 1.339(6) .
C39 C40 1.369(6) .
C40 C41 1.371(6) .
C41 C42 1.374(5) .
C42 C43 1.480(5) .
C44 C43 1.357(5) .
C44 C47 1.375(5) .
C43 N4 1.317(5) .
N4 C45 1.346(6) .
C45 C46 1.364(6) .
C46 C47 1.346(6) .
C1 C2 1.489(4) .
C2 C3 1.477(4) .
C3 C4 1.502(4) .
C4 C5 1.365(5) .
C4 C9 1.370(5) .
C5 C6 1.367(5) .
C6 C7 1.355(5) .
C7 C8 1.370(5) .
C8 C9 1.375(4) .
C10 C11 1.500(3) .
C11 C12 1.476(4) .
C12 C13 1.505(4) .
C13 C14 1.370(5) .
C13 C18 1.360(4) .
C14 C15 1.388(4) .
C15 C16 1.366(4) .
C16 C17 1.364(4) .
C17 C18 1.372(4) .
C19 C20 1.496(4) .
C20 C21 1.520(4) .
C21 C22 1.496(4) .
C22 C23 1.385(4) .
C22 C27 1.366(5) .
C23 C24 1.372(4) .
C24 C25 1.361(4) .
C25 C26 1.370(4) .
C26 C27 1.376(5) .
C28 C29 1.365(4) .
C29 C30 1.363(5) .
C30 C31 1.360(5) .
C31 C32 1.373(4) .
C32 C33 1.469(4) .
C33 C34 1.386(4) .
C34 C35 1.361(5) .
C35 C36 1.359(5) .
C36 C37 1.361(4) .
